data_4087102
loop_
_publ_author_name
'Barnett, Brandon R.'
'Labios, Liezel A.'
'Stauber, Julia M.'
'Moore, Curtis E.'
'Rheingold, Arnold L.'
'Figueroa, Joshua S.'

_publ_section_title
;
 Synthetic and Mechanistic Interrogation of Pd/Isocyanide-Catalyzed
 Cross-Coupling: \p-Acidic Ligands Enable Self-Aggregating Monoligated
 Pd(0) Intermediates
;
_journal_issue 4
_journal_name_full Organometallics
_journal_page_first 944
_journal_paper_doi 10.1021/acs.organomet.7b00035
_journal_volume 36
_journal_year 2017
_chemical_formula_moiety 'C65 H79 Cl N2 Pd2'
_chemical_formula_sum 'C65 H79 Cl N2 Pd2'
_chemical_formula_weight 1136.55
_chemical_name_common '[(CNArDipp2)Pd]2(u-Cl)(u-C3H5)'
_chemical_name_systematic
; 
 ? 
;
_space_group_IT_number 2
_symmetry_cell_setting triclinic
_symmetry_space_group_name_Hall '-P 1'
_symmetry_space_group_name_H-M 'P -1'
_atom_sites_solution_hydrogens geom
_atom_sites_solution_primary direct
_atom_sites_solution_secondary difmap
_audit_creation_method SHELXL-97
_cell_angle_alpha 75.637(4)
_cell_angle_beta 84.351(5)
_cell_angle_gamma 85.307(4)
_cell_formula_units_Z 1
_cell_length_a 8.534(3)
_cell_length_b 11.030(4)
_cell_length_c 16.148(5)
_cell_measurement_reflns_used 6695
_cell_measurement_temperature 100(2)
_cell_measurement_theta_max 25.65
_cell_measurement_theta_min 2.40
_cell_volume 1462.8(9)
_computing_cell_refinement 'Bruker SAINT'
_computing_data_collection 'Bruker APEX2'
_computing_data_reduction 'Bruker SAINT'
_computing_molecular_graphics 'Bruker SHELXTL'
_computing_publication_material 'Bruker SHELXTL'
_computing_structure_refinement 'SHELXL-97 (Sheldrick, 2008)'
_computing_structure_solution 'SHELXS-97 (Sheldrick, 2008)'
_diffrn_ambient_temperature 100(2)
_diffrn_measured_fraction_theta_full 0.989
_diffrn_measured_fraction_theta_max 0.973
_diffrn_measurement_device_type 'Bruker APEX CCD'
_diffrn_measurement_method '\f scans'
_diffrn_radiation_monochromator graphite
_diffrn_radiation_source 'fine-focus sealed tube'
_diffrn_radiation_type MoK\a
_diffrn_radiation_wavelength 0.71073
_diffrn_reflns_av_R_equivalents 0.0545
_diffrn_reflns_av_sigmaI/netI 0.0494
_diffrn_reflns_limit_h_max 10
_diffrn_reflns_limit_h_min -10
_diffrn_reflns_limit_k_max 13
_diffrn_reflns_limit_k_min -8
_diffrn_reflns_limit_l_max 19
_diffrn_reflns_limit_l_min -19
_diffrn_reflns_number 20788
_diffrn_reflns_theta_full 25.00
_diffrn_reflns_theta_max 25.89
_diffrn_reflns_theta_min 1.31
_exptl_absorpt_coefficient_mu 0.700
_exptl_absorpt_correction_T_max 0.9333
_exptl_absorpt_correction_T_min 0.8670
_exptl_absorpt_correction_type multi-scan
_exptl_absorpt_process_details SADABS
_exptl_crystal_colour Yellow
_exptl_crystal_density_diffrn 1.290
_exptl_crystal_density_meas ?
_exptl_crystal_density_method 'not measured'
_exptl_crystal_description Block
_exptl_crystal_F_000 592
_exptl_crystal_size_max 0.21
_exptl_crystal_size_mid 0.11
_exptl_crystal_size_min 0.10
_refine_diff_density_max 0.342
_refine_diff_density_min -0.656
_refine_diff_density_rms 0.069
_refine_ls_extinction_coef 'not measured'
_refine_ls_extinction_method none
_refine_ls_goodness_of_fit_ref 1.033
_refine_ls_hydrogen_treatment constr
_refine_ls_matrix_type full
_refine_ls_number_parameters 342
_refine_ls_number_reflns 5535
_refine_ls_number_restraints 0
_refine_ls_restrained_S_all 1.033
_refine_ls_R_factor_all 0.0399
_refine_ls_R_factor_gt 0.0334
_refine_ls_shift/su_max 0.001
_refine_ls_shift/su_mean 0.000
_refine_ls_structure_factor_coef Fsqd
_refine_ls_weighting_details 'calc w=1/[\s^2^(Fo^2^)+(0.0290P)^2^+0.8233P] where P=(Fo^2^+2Fc^2^)/3'
_refine_ls_weighting_scheme calc
_refine_ls_wR_factor_gt 0.0762
_refine_ls_wR_factor_ref 0.0809
_reflns_number_gt 4927
_reflns_number_total 5535
_reflns_threshold_expression >2sigma(I)
_cod_data_source_file om7b00035_si_003.cif
_cod_data_source_block jfig263p-1
_cod_depositor_comments
;
The following automatic conversions were performed:

'_symmetry_cell_setting' value 'Triclinic' changed to 'triclinic'
according to
/home/data/users/saulius/crontab/automatic-downloads/current/ACS/lib/dictionaries/cif_core.dic
dictionary named 'cif_core.dic' version 2.4.2 from 2011-04-26.

'_exptl_crystal_density_meas' value 'not measured' was changed to '?'
- the value is perceived as not measured.

Automatic conversion script
Id: cif_fix_values 4973 2017-02-22 13:04:09Z antanas 
;
_cod_original_cell_volume 1462.8(8)
_cod_original_sg_symbol_H-M P-1
_cod_database_code 4087102

loop_
_symmetry_equiv_pos_as_xyz
'x, y, z'
'-x, -y, -z'

loop_
_atom_site_label
_atom_site_type_symbol
_atom_site_fract_x
_atom_site_fract_y
_atom_site_fract_z
_atom_site_U_iso_or_equiv
_atom_site_adp_type
_atom_site_occupancy
_atom_site_symmetry_multiplicity
_atom_site_calc_flag
_atom_site_refinement_flags
_atom_site_disorder_assembly
_atom_site_disorder_group
C1 C 0.7921(3) 0.8664(2) 0.67061(19) 0.0314(6) Uani 1 1 d . . .
C2 C 0.8337(7) 1.1269(5) 0.5849(4) 0.0307(12) Uani 0.50 1 d P A 1
H2A H 0.7339 1.1271 0.5634 0.037 Uiso 0.50 1 calc PR A 1
H2B H 0.8446 1.0990 0.6447 0.037 Uiso 0.50 1 calc PR A 1
C3 C 0.9695(12) 1.1692(13) 0.5263(10) 0.035(3) Uani 0.50 1 d P . .
H3 H 1.0658 1.1479 0.5528 0.042 Uiso 0.50 1 calc PR A 1
C4 C 0.9904(8) 1.2281(5) 0.4477(4) 0.0392(15) Uani 0.50 1 d P . 1
H4A H 0.9061 1.2406 0.4117 0.047 Uiso 0.50 1 calc PR . 1
H4B H 1.0903 1.2594 0.4253 0.047 Uiso 0.50 1 calc PR . 1
C5 C 0.6038(3) 0.7527(2) 0.79258(15) 0.0185(5) Uani 1 1 d . . .
C6 C 0.5160(3) 0.8216(2) 0.84447(15) 0.0190(5) Uani 1 1 d . . .
C7 C 0.4145(3) 0.7567(2) 0.90991(15) 0.0201(5) Uani 1 1 d . . .
H7 H 0.3525 0.8003 0.9467 0.024 Uiso 1 1 calc R . .
C8 C 0.4027(3) 0.6283(2) 0.92205(16) 0.0224(5) Uani 1 1 d . . .
H8 H 0.3330 0.5849 0.9672 0.027 Uiso 1 1 calc R . .
C9 C 0.4919(3) 0.5629(2) 0.86883(16) 0.0223(5) Uani 1 1 d . . .
H9 H 0.4821 0.4753 0.8778 0.027 Uiso 1 1 calc R . .
C10 C 0.5951(3) 0.6237(2) 0.80272(15) 0.0188(5) Uani 1 1 d . . .
C11 C 0.5427(3) 0.9587(2) 0.83023(16) 0.0224(5) Uani 1 1 d . . .
C12 C 0.4472(3) 1.0497(2) 0.77703(17) 0.0279(6) Uani 1 1 d . . .
C13 C 0.4870(4) 1.1745(2) 0.76047(19) 0.0356(7) Uani 1 1 d . . .
H13 H 0.4260 1.2376 0.7239 0.043 Uiso 1 1 calc R . .
C14 C 0.6123(4) 1.2081(2) 0.7958(2) 0.0404(8) Uani 1 1 d . . .
H14 H 0.6369 1.2936 0.7833 0.048 Uiso 1 1 calc R . .
C15 C 0.7021(4) 1.1180(2) 0.8494(2) 0.0353(7) Uani 1 1 d . . .
H15 H 0.7869 1.1424 0.8744 0.042 Uiso 1 1 calc R . .
C16 C 0.6699(3) 0.9912(2) 0.86747(17) 0.0261(6) Uani 1 1 d . . .
C17 C 0.6961(3) 0.5552(2) 0.74519(16) 0.0226(5) Uani 1 1 d . . .
C18 C 0.6423(3) 0.5491(2) 0.66717(17) 0.0292(6) Uani 1 1 d . . .
C19 C 0.7358(4) 0.4809(3) 0.61624(19) 0.0407(8) Uani 1 1 d . . .
H19 H 0.6999 0.4745 0.5637 0.049 Uiso 1 1 calc R . .
C20 C 0.8787(4) 0.4229(3) 0.6407(2) 0.0408(8) Uani 1 1 d . . .
H20 H 0.9398 0.3756 0.6059 0.049 Uiso 1 1 calc R . .
C21 C 0.9325(3) 0.4339(2) 0.71569(19) 0.0331(7) Uani 1 1 d . . .
H21 H 1.0326 0.3957 0.7314 0.040 Uiso 1 1 calc R . .
C22 C 0.8437(3) 0.4997(2) 0.76948(17) 0.0259(6) Uani 1 1 d . . .
C23 C 0.3101(3) 1.0153(3) 0.73608(19) 0.0345(7) Uani 1 1 d . . .
H23 H 0.2719 0.9348 0.7732 0.041 Uiso 1 1 calc R . .
C24 C 0.3619(4) 0.9937(3) 0.6469(2) 0.0490(9) Uani 1 1 d . . .
H24A H 0.4001 1.0713 0.6091 0.074 Uiso 1 1 calc R . .
H24B H 0.2719 0.9685 0.6231 0.074 Uiso 1 1 calc R . .
H24C H 0.4466 0.9273 0.6517 0.074 Uiso 1 1 calc R . .
C25 C 0.1710(4) 1.1139(3) 0.7296(2) 0.0450(8) Uani 1 1 d . . .
H25A H 0.1422 1.1314 0.7859 0.068 Uiso 1 1 calc R . .
H25B H 0.0806 1.0821 0.7105 0.068 Uiso 1 1 calc R . .
H25C H 0.2015 1.1913 0.6882 0.068 Uiso 1 1 calc R . .
C26 C 0.7696(3) 0.8939(2) 0.92757(18) 0.0283(6) Uani 1 1 d . . .
H26 H 0.7453 0.8094 0.9217 0.034 Uiso 1 1 calc R . .
C27 C 0.9466(3) 0.9074(3) 0.9049(2) 0.0431(8) Uani 1 1 d . . .
H27A H 0.9722 0.9068 0.8444 0.065 Uiso 1 1 calc R . .
H27B H 1.0054 0.8374 0.9411 0.065 Uiso 1 1 calc R . .
H27C H 0.9757 0.9867 0.9145 0.065 Uiso 1 1 calc R . .
C28 C 0.7242(4) 0.8990(3) 1.0204(2) 0.0425(8) Uani 1 1 d . . .
H28A H 0.7450 0.9815 1.0279 0.064 Uiso 1 1 calc R . .
H28B H 0.7865 0.8339 1.0585 0.064 Uiso 1 1 calc R . .
H28C H 0.6117 0.8848 1.0344 0.064 Uiso 1 1 calc R . .
C29 C 0.9121(3) 0.5167(3) 0.84919(19) 0.0317(6) Uani 1 1 d . . .
H29 H 0.8262 0.5548 0.8831 0.038 Uiso 1 1 calc R . .
C30 C 1.0442(4) 0.6081(3) 0.8236(2) 0.0499(9) Uani 1 1 d . . .
H30A H 1.1321 0.5714 0.7923 0.075 Uiso 1 1 calc R . .
H30B H 1.0807 0.6243 0.8753 0.075 Uiso 1 1 calc R . .
H30C H 1.0042 0.6870 0.7869 0.075 Uiso 1 1 calc R . .
C31 C 0.9706(5) 0.3925(3) 0.9065(2) 0.0519(9) Uani 1 1 d . . .
H31A H 0.8831 0.3370 0.9244 0.078 Uiso 1 1 calc R . .
H31B H 1.0116 0.4081 0.9573 0.078 Uiso 1 1 calc R . .
H31C H 1.0547 0.3527 0.8746 0.078 Uiso 1 1 calc R . .
C32 C 0.4885(4) 0.6168(3) 0.63597(18) 0.0368(7) Uani 1 1 d . . .
H32 H 0.4450 0.6665 0.6780 0.044 Uiso 1 1 calc R . .
C33 C 0.3665(4) 0.5239(3) 0.6335(2) 0.0496(9) Uani 1 1 d . . .
H33A H 0.4073 0.4722 0.5938 0.074 Uiso 1 1 calc R . .
H33B H 0.2685 0.5700 0.6140 0.074 Uiso 1 1 calc R . .
H33C H 0.3456 0.4699 0.6910 0.074 Uiso 1 1 calc R . .
C34 C 0.5184(5) 0.7091(3) 0.5486(2) 0.0556(10) Uani 1 1 d . . .
H34A H 0.5996 0.7652 0.5521 0.083 Uiso 1 1 calc R . .
H34B H 0.4205 0.7587 0.5328 0.083 Uiso 1 1 calc R . .
H34C H 0.5542 0.6626 0.5052 0.083 Uiso 1 1 calc R . .
Cl1 Cl 0.9100(3) 1.1698(3) 0.5125(2) 0.0390(6) Uani 0.50 1 d P . 2
N1 N 0.7098(3) 0.81531(19) 0.72692(14) 0.0235(5) Uani 1 1 d . . .
Pd1 Pd 0.91980(2) 0.948096(17) 0.569806(12) 0.02527(8) Uani 1 1 d . . .

loop_
_atom_site_aniso_label
_atom_site_aniso_U_11
_atom_site_aniso_U_22
_atom_site_aniso_U_33
_atom_site_aniso_U_23
_atom_site_aniso_U_13
_atom_site_aniso_U_12
C1 0.0321(16) 0.0250(13) 0.0348(17) -0.0045(12) 0.0012(14) -0.0022(12)
C2 0.034(3) 0.031(3) 0.023(3) -0.003(2) 0.006(2) 0.004(2)
C3 0.024(6) 0.022(3) 0.051(7) 0.002(3) 0.010(4) 0.006(4)
C4 0.048(4) 0.024(3) 0.036(3) 0.000(2) 0.020(3) 0.005(3)
C5 0.0158(13) 0.0219(11) 0.0140(12) 0.0015(9) 0.0045(10) -0.0036(9)
C6 0.0157(13) 0.0196(11) 0.0208(13) -0.0033(10) -0.0005(10) -0.0020(9)
C7 0.0140(13) 0.0263(12) 0.0188(13) -0.0062(10) 0.0032(10) 0.0020(10)
C8 0.0196(14) 0.0266(12) 0.0180(13) 0.0011(10) 0.0009(10) -0.0059(10)
C9 0.0261(14) 0.0183(11) 0.0210(13) -0.0009(10) -0.0027(11) -0.0050(10)
C10 0.0187(13) 0.0204(11) 0.0175(12) -0.0043(10) -0.0035(10) -0.0008(9)
C11 0.0250(14) 0.0190(11) 0.0215(13) -0.0049(10) 0.0073(11) -0.0012(10)
C12 0.0306(16) 0.0231(12) 0.0258(14) -0.0026(11) 0.0057(12) 0.0024(11)
C13 0.0436(18) 0.0190(12) 0.0367(17) 0.0016(12) 0.0076(14) 0.0037(12)
C14 0.047(2) 0.0186(13) 0.053(2) -0.0094(13) 0.0147(16) -0.0067(13)
C15 0.0333(17) 0.0273(14) 0.0475(19) -0.0150(13) 0.0096(14) -0.0104(12)
C16 0.0236(14) 0.0241(12) 0.0301(15) -0.0095(11) 0.0087(12) -0.0024(11)
C17 0.0273(14) 0.0193(11) 0.0218(13) -0.0069(10) 0.0044(11) -0.0063(10)
C18 0.0391(17) 0.0264(13) 0.0221(14) -0.0059(11) 0.0000(12) -0.0054(12)
C19 0.059(2) 0.0401(16) 0.0279(16) -0.0164(13) -0.0001(15) -0.0077(15)
C20 0.046(2) 0.0402(16) 0.0413(18) -0.0260(14) 0.0146(15) -0.0046(14)
C21 0.0311(16) 0.0297(14) 0.0408(17) -0.0155(13) 0.0054(13) -0.0036(12)
C22 0.0246(15) 0.0225(12) 0.0309(15) -0.0083(11) 0.0034(12) -0.0040(10)
C23 0.0370(17) 0.0264(13) 0.0337(16) 0.0030(12) -0.0042(13) 0.0043(12)
C24 0.050(2) 0.0522(19) 0.047(2) -0.0172(16) -0.0178(17) 0.0139(16)
C25 0.0384(19) 0.0422(17) 0.047(2) 0.0000(15) -0.0035(15) 0.0096(14)
C26 0.0230(15) 0.0280(13) 0.0371(16) -0.0141(12) -0.0030(12) -0.0009(11)
C27 0.0266(17) 0.0483(18) 0.055(2) -0.0151(16) 0.0001(15) -0.0043(14)
C28 0.0411(19) 0.0482(18) 0.0373(18) -0.0132(14) -0.0020(15) 0.0106(15)
C29 0.0247(15) 0.0355(15) 0.0375(17) -0.0164(13) -0.0020(13) 0.0058(12)
C30 0.039(2) 0.058(2) 0.059(2) -0.0210(18) -0.0143(17) -0.0105(16)
C31 0.068(3) 0.0473(19) 0.041(2) -0.0160(16) -0.0082(18) 0.0151(17)
C32 0.0484(19) 0.0410(16) 0.0240(15) -0.0124(13) -0.0098(14) 0.0014(14)
C33 0.052(2) 0.054(2) 0.048(2) -0.0188(17) -0.0180(17) -0.0004(16)
C34 0.083(3) 0.052(2) 0.0297(18) -0.0032(15) -0.0179(18) 0.0004(19)
Cl1 0.0537(19) 0.0214(8) 0.0373(13) -0.0079(8) 0.0211(14) -0.0029(14)
N1 0.0281(12) 0.0219(10) 0.0187(11) -0.0043(9) 0.0022(10) 0.0024(9)
Pd1 0.03060(14) 0.02369(11) 0.01811(12) -0.00120(8) 0.00758(9) -0.00512(8)

loop_
_atom_type_symbol
_atom_type_description
_atom_type_scat_dispersion_real
_atom_type_scat_dispersion_imag
_atom_type_scat_source
C C 0.0033 0.0016 'International Tables Vol C Tables 4.2.6.8 and 6.1.1.4'
H H 0.0000 0.0000 'International Tables Vol C Tables 4.2.6.8 and 6.1.1.4'
Cl Cl 0.1484 0.1585 'International Tables Vol C Tables 4.2.6.8 and 6.1.1.4'
N N 0.0061 0.0033 'International Tables Vol C Tables 4.2.6.8 and 6.1.1.4'
Pd Pd -0.9988 1.0072 'International Tables Vol C Tables 4.2.6.8 and 6.1.1.4'

loop_
_geom_angle_atom_site_label_1
_geom_angle_atom_site_label_2
_geom_angle_atom_site_label_3
_geom_angle
_geom_angle_site_symmetry_1
_geom_angle_site_symmetry_3
N1 C1 Pd1 175.3(3) . .
C3 C2 Pd1 83.6(6) . .
C3 C2 H2A 120.0 . .
Pd1 C2 H2A 96.9 . .
C3 C2 H2B 120.0 . .
Pd1 C2 H2B 89.5 . .
H2A C2 H2B 120.0 . .
Cl1 C3 C4 74.9(18) . .
Cl1 C3 C2 61.3(16) . .
C4 C3 C2 135.3(8) . .
Cl1 C3 Pd1 88.4(18) . 2_776
C4 C3 Pd1 63.4(6) . 2_776
C2 C3 Pd1 120.6(8) . 2_776
Cl1 C3 Pd1 79.4(17) . .
C4 C3 Pd1 122.5(9) . .
C2 C3 Pd1 59.9(5) . .
Pd1 C3 Pd1 65.4(4) 2_776 .
Cl1 C3 H3 166.7 . .
C4 C3 H3 112.3 . .
C2 C3 H3 112.3 . .
Pd1 C3 H3 85.4 2_776 .
Pd1 C3 H3 87.3 . .
C3 C4 Pd1 83.8(7) . 2_776
C3 C4 H4A 120.0 . .
Pd1 C4 H4A 98.2 2_776 .
C3 C4 H4B 120.0 . .
Pd1 C4 H4B 88.0 2_776 .
H4A C4 H4B 120.0 . .
C6 C5 C10 124.0(2) . .
C6 C5 N1 118.4(2) . .
C10 C5 N1 117.6(2) . .
C7 C6 C5 117.2(2) . .
C7 C6 C11 123.8(2) . .
C5 C6 C11 118.9(2) . .
C6 C7 C8 120.5(2) . .
C6 C7 H7 119.7 . .
C8 C7 H7 119.7 . .
C9 C8 C7 120.7(2) . .
C9 C8 H8 119.7 . .
C7 C8 H8 119.7 . .
C10 C9 C8 120.9(2) . .
C10 C9 H9 119.6 . .
C8 C9 H9 119.6 . .
C9 C10 C5 116.8(2) . .
C9 C10 C17 122.2(2) . .
C5 C10 C17 120.9(2) . .
C16 C11 C12 121.8(2) . .
C16 C11 C6 117.9(2) . .
C12 C11 C6 120.2(2) . .
C13 C12 C11 117.3(3) . .
C13 C12 C23 120.5(2) . .
C11 C12 C23 122.2(2) . .
C14 C13 C12 121.7(3) . .
C14 C13 H13 119.1 . .
C12 C13 H13 119.1 . .
C13 C14 C15 120.1(2) . .
C13 C14 H14 119.9 . .
C15 C14 H14 119.9 . .
C14 C15 C16 120.9(3) . .
C14 C15 H15 119.5 . .
C16 C15 H15 119.5 . .
C15 C16 C11 118.1(2) . .
C15 C16 C26 119.9(2) . .
C11 C16 C26 122.0(2) . .
C18 C17 C22 120.7(2) . .
C18 C17 C10 119.4(2) . .
C22 C17 C10 119.8(2) . .
C19 C18 C17 118.4(3) . .
C19 C18 C32 119.7(2) . .
C17 C18 C32 121.9(2) . .
C20 C19 C18 121.3(3) . .
C20 C19 H19 119.3 . .
C18 C19 H19 119.3 . .
C21 C20 C19 119.6(3) . .
C21 C20 H20 120.2 . .
C19 C20 H20 120.2 . .
C20 C21 C22 121.6(3) . .
C20 C21 H21 119.2 . .
C22 C21 H21 119.2 . .
C21 C22 C17 118.3(2) . .
C21 C22 C29 119.9(2) . .
C17 C22 C29 121.6(2) . .
C12 C23 C24 111.4(3) . .
C12 C23 C25 112.7(2) . .
C24 C23 C25 109.6(2) . .
C12 C23 H23 107.7 . .
C24 C23 H23 107.7 . .
C25 C23 H23 107.7 . .
C23 C24 H24A 109.5 . .
C23 C24 H24B 109.5 . .
H24A C24 H24B 109.5 . .
C23 C24 H24C 109.5 . .
H24A C24 H24C 109.5 . .
H24B C24 H24C 109.5 . .
C23 C25 H25A 109.5 . .
C23 C25 H25B 109.5 . .
H25A C25 H25B 109.5 . .
C23 C25 H25C 109.5 . .
H25A C25 H25C 109.5 . .
H25B C25 H25C 109.5 . .
C16 C26 C28 110.3(2) . .
C16 C26 C27 112.6(2) . .
C28 C26 C27 111.1(2) . .
C16 C26 H26 107.5 . .
C28 C26 H26 107.5 . .
C27 C26 H26 107.5 . .
C26 C27 H27A 109.5 . .
C26 C27 H27B 109.5 . .
H27A C27 H27B 109.5 . .
C26 C27 H27C 109.5 . .
H27A C27 H27C 109.5 . .
H27B C27 H27C 109.5 . .
C26 C28 H28A 109.5 . .
C26 C28 H28B 109.5 . .
H28A C28 H28B 109.5 . .
C26 C28 H28C 109.5 . .
H28A C28 H28C 109.5 . .
H28B C28 H28C 109.5 . .
C22 C29 C31 112.5(2) . .
C22 C29 C30 110.1(2) . .
C31 C29 C30 110.8(3) . .
C22 C29 H29 107.7 . .
C31 C29 H29 107.7 . .
C30 C29 H29 107.7 . .
C29 C30 H30A 109.5 . .
C29 C30 H30B 109.5 . .
H30A C30 H30B 109.5 . .
C29 C30 H30C 109.5 . .
H30A C30 H30C 109.5 . .
H30B C30 H30C 109.5 . .
C29 C31 H31A 109.5 . .
C29 C31 H31B 109.5 . .
H31A C31 H31B 109.5 . .
C29 C31 H31C 109.5 . .
H31A C31 H31C 109.5 . .
H31B C31 H31C 109.5 . .
C18 C32 C33 111.3(2) . .
C18 C32 C34 110.7(3) . .
C33 C32 C34 111.8(3) . .
C18 C32 H32 107.6 . .
C33 C32 H32 107.6 . .
C34 C32 H32 107.6 . .
C32 C33 H33A 109.5 . .
C32 C33 H33B 109.5 . .
H33A C33 H33B 109.5 . .
C32 C33 H33C 109.5 . .
H33A C33 H33C 109.5 . .
H33B C33 H33C 109.5 . .
C32 C34 H34A 109.5 . .
C32 C34 H34B 109.5 . .
H34A C34 H34B 109.5 . .
C32 C34 H34C 109.5 . .
H34A C34 H34C 109.5 . .
H34B C34 H34C 109.5 . .
C3 Cl1 Pd1 86.9(17) . .
C3 Cl1 Pd1 77.7(17) . 2_776
Pd1 Cl1 Pd1 65.18(8) . 2_776
C1 N1 C5 177.0(3) . .
C1 Pd1 C4 89.96(18) . 2_776
C1 Pd1 C2 91.44(17) . .
C4 Pd1 C2 178.6(2) 2_776 .
C1 Pd1 C3 119.1(4) . 2_776
C4 Pd1 C3 32.8(4) 2_776 2_776
C2 Pd1 C3 146.0(4) . 2_776
C1 Pd1 Cl1 123.55(11) . .
C4 Pd1 Cl1 146.28(18) 2_776 .
C2 Pd1 Cl1 32.34(17) . .
C3 Pd1 Cl1 114.6(4) 2_776 .
C1 Pd1 Cl1 121.53(11) . 2_776
C4 Pd1 Cl1 31.57(18) 2_776 2_776
C2 Pd1 Cl1 147.03(17) . 2_776
C3 Pd1 Cl1 13.8(2) 2_776 2_776
Cl1 Pd1 Cl1 114.82(8) . 2_776
C1 Pd1 C3 126.2(4) . .
C4 Pd1 C3 142.1(3) 2_776 .
C2 Pd1 C3 36.5(3) . .
C3 Pd1 C3 114.6(4) 2_776 .
Cl1 Pd1 C3 13.6(2) . .
Cl1 Pd1 C3 111.3(4) 2_776 .
C1 Pd1 Pd1 176.72(9) . 2_776
C4 Pd1 Pd1 88.78(16) 2_776 2_776
C2 Pd1 Pd1 89.83(15) . 2_776
C3 Pd1 Pd1 58.9(4) 2_776 2_776
Cl1 Pd1 Pd1 57.55(8) . 2_776
Cl1 Pd1 Pd1 57.27(8) 2_776 2_776
C3 Pd1 Pd1 55.7(4) . 2_776

loop_
_geom_bond_atom_site_label_1
_geom_bond_atom_site_label_2
_geom_bond_distance
_geom_bond_site_symmetry_2
C1 N1 1.150(3) .
C1 Pd1 1.932(3) .
C2 C3 1.453(14) .
C2 Pd1 2.111(5) .
C2 H2A 0.9500 .
C2 H2B 0.9500 .
C3 Cl1 0.573(9) .
C3 C4 1.276(15) .
C3 Pd1 2.341(15) 2_776
C3 Pd1 2.425(14) .
C3 H3 0.9500 .
C4 Pd1 2.105(5) 2_776
C4 H4A 0.9500 .
C4 H4B 0.9500 .
C5 C6 1.392(3) .
C5 C10 1.398(3) .
C5 N1 1.404(3) .
C6 C7 1.388(3) .
C6 C11 1.505(3) .
C7 C8 1.392(3) .
C7 H7 0.9500 .
C8 C9 1.388(4) .
C8 H8 0.9500 .
C9 C10 1.386(4) .
C9 H9 0.9500 .
C10 C17 1.504(3) .
C11 C16 1.403(4) .
C11 C12 1.410(4) .
C12 C13 1.398(4) .
C12 C23 1.516(4) .
C13 C14 1.378(4) .
C13 H13 0.9500 .
C14 C15 1.379(4) .
C14 H14 0.9500 .
C15 C16 1.401(4) .
C15 H15 0.9500 .
C16 C26 1.521(4) .
C17 C18 1.402(4) .
C17 C22 1.402(4) .
C18 C19 1.399(4) .
C18 C32 1.522(4) .
C19 C20 1.377(5) .
C19 H19 0.9500 .
C20 C21 1.371(4) .
C20 H20 0.9500 .
C21 C22 1.396(4) .
C21 H21 0.9500 .
C22 C29 1.523(4) .
C23 C24 1.534(4) .
C23 C25 1.536(4) .
C23 H23 1.0000 .
C24 H24A 0.9800 .
C24 H24B 0.9800 .
C24 H24C 0.9800 .
C25 H25A 0.9800 .
C25 H25B 0.9800 .
C25 H25C 0.9800 .
C26 C28 1.525(4) .
C26 C27 1.530(4) .
C26 H26 1.0000 .
C27 H27A 0.9800 .
C27 H27B 0.9800 .
C27 H27C 0.9800 .
C28 H28A 0.9800 .
C28 H28B 0.9800 .
C28 H28C 0.9800 .
C29 C31 1.527(4) .
C29 C30 1.531(4) .
C29 H29 1.0000 .
C30 H30A 0.9800 .
C30 H30B 0.9800 .
C30 H30C 0.9800 .
C31 H31A 0.9800 .
C31 H31B 0.9800 .
C31 H31C 0.9800 .
C32 C33 1.529(4) .
C32 C34 1.533(4) .
C32 H32 1.0000 .
C33 H33A 0.9800 .
C33 H33B 0.9800 .
C33 H33C 0.9800 .
C34 H34A 0.9800 .
C34 H34B 0.9800 .
C34 H34C 0.9800 .
Cl1 Pd1 2.387(3) .
Cl1 Pd1 2.395(3) 2_776
Pd1 C4 2.105(5) 2_776
Pd1 C3 2.341(15) 2_776
Pd1 Cl1 2.395(3) 2_776
Pd1 Pd1 2.5760(7) 2_776
